data_4302062
loop_
_publ_author_name
'Christer B. Aaker\"oy'
'Benjamin M. T. Scott'
'Michelle M. Smith'
'Joaquin F. Urbina'
'John Desper'

_publ_section_title
;
Establishing Amide...Amide Reliability and Synthon Transferability in
the Supramolecular Assembly of Metal-Containing One-Dimensional
Architectures
;
_journal_name_full 'Inorganic Chemistry'
_journal_page_first 4052
_journal_page_last 4061
_journal_paper_doi 10.1021/ic801992t
_journal_volume 48
_journal_year 2009
_chemical_formula_moiety
;
Cu (C17 H17 N3 O)2 (C5 H O2 F6)2 (C2 H3 N)2
;
_chemical_formula_sum 'C48 H42 Cu F12 N8 O6'
_chemical_formula_weight 1118.44
_chemical_name_systematic
;
Cu{[4-(5,6-dimethylbenzimidazol-1-yl)methyl]benzamide}2(F6-acac)2 (CH3CN)2
;
_space_group_IT_number 2
_symmetry_cell_setting triclinic
_symmetry_space_group_name_Hall '-P 1'
_symmetry_space_group_name_H-M 'P -1'
_atom_sites_solution_hydrogens geom
_atom_sites_solution_primary direct
_atom_sites_solution_secondary difmap
_audit_creation_method SHELXL-97
_cell_angle_alpha 98.217(6)
_cell_angle_beta 110.457(5)
_cell_angle_gamma 104.465(5)
_cell_formula_units_Z 1
_cell_length_a 10.349(3)
_cell_length_b 10.688(3)
_cell_length_c 12.680(3)
_cell_measurement_reflns_used 3382
_cell_measurement_temperature 100(2)
_cell_measurement_theta_max 24.20
_cell_measurement_theta_min 4.20
_cell_volume 1230.8(6)
_computing_cell_refinement 'Bruker XSCANS'
_computing_data_collection 'Bruker XSCANS'
_computing_data_reduction 'Bruker SHELXTL'
_computing_molecular_graphics 'Bruker SHELXTL'
_computing_publication_material 'Bruker SHELXTL'
_computing_structure_refinement 'SHELXL-97 (Sheldrick, 1997)'
_computing_structure_solution 'SHELXS-97 (Sheldrick, 1990)'
_diffrn_ambient_temperature 100(2)
_diffrn_measured_fraction_theta_full 0.972
_diffrn_measured_fraction_theta_max 0.972
_diffrn_measurement_device_type 'CCD area detector'
_diffrn_measurement_method 'phi and omega scans'
_diffrn_radiation_monochromator graphite
_diffrn_radiation_source 'fine-focus sealed tube'
_diffrn_radiation_type MoK\a
_diffrn_radiation_wavelength 0.71073
_diffrn_reflns_av_R_equivalents 0.0288
_diffrn_reflns_av_sigmaI/netI 0.0504
_diffrn_reflns_limit_h_max 14
_diffrn_reflns_limit_h_min -14
_diffrn_reflns_limit_k_max 14
_diffrn_reflns_limit_k_min -14
_diffrn_reflns_limit_l_max 17
_diffrn_reflns_limit_l_min -17
_diffrn_reflns_number 13002
_diffrn_reflns_theta_full 29.95
_diffrn_reflns_theta_max 29.95
_diffrn_reflns_theta_min 2.22
_exptl_absorpt_coefficient_mu 0.547
_exptl_absorpt_correction_type none
_exptl_crystal_colour green
_exptl_crystal_density_diffrn 1.509
_exptl_crystal_density_method 'not measured'
_exptl_crystal_description prism
_exptl_crystal_F_000 571
_exptl_crystal_size_max 0.52
_exptl_crystal_size_mid 0.47
_exptl_crystal_size_min 0.21
_refine_diff_density_max 1.191
_refine_diff_density_min -0.949
_refine_diff_density_rms 0.096
_refine_ls_extinction_method none
_refine_ls_goodness_of_fit_ref 1.047
_refine_ls_hydrogen_treatment mixed
_refine_ls_matrix_type full
_refine_ls_number_parameters 357
_refine_ls_number_reflns 6946
_refine_ls_number_restraints 24
_refine_ls_restrained_S_all 1.066
_refine_ls_R_factor_all 0.0772
_refine_ls_R_factor_gt 0.0653
_refine_ls_shift/su_max 0.000
_refine_ls_shift/su_mean 0.000
_refine_ls_structure_factor_coef Fsqd
_refine_ls_weighting_details 'calc w=1/[\s^2^(Fo^2^)+(0.0800P)^2^+1.3000P] where P=(Fo^2^+2Fc^2^)/3'
_refine_ls_weighting_scheme calc
_refine_ls_wR_factor_gt 0.1574
_refine_ls_wR_factor_ref 0.1650
_reflns_number_gt 5797
_reflns_number_total 6946
_reflns_threshold_expression >2sigma(I)
_cod_data_source_file ic801992t_si_002_03.cif
_cod_data_source_block 2a
_cod_depositor_comments
;
The following automatic conversions were performed:
'_symmetry_cell_setting' value 'Triclinic' changed to 'triclinic'
according to '/home/saulius/struct/CIF-dictionaries/cif_core.dic'
dictionary named 'cif_core.dic' version 2.4.1 from 2010-06-29.

Automatic conversion script
Id: cif_fix_enum 1527 2010-12-29 10:47:43Z saulius 
;
_cod_original_sg_symbol_H-M P-1
_cod_database_code 4302062

loop_
_symmetry_equiv_pos_as_xyz
'x, y, z'
'-x, -y, -z'

loop_
_atom_site_label
_atom_site_type_symbol
_atom_site_fract_x
_atom_site_fract_y
_atom_site_fract_z
_atom_site_U_iso_or_equiv
_atom_site_adp_type
_atom_site_occupancy
_atom_site_symmetry_multiplicity
_atom_site_calc_flag
_atom_site_refinement_flags
_atom_site_disorder_assembly
_atom_site_disorder_group
Cu1 Cu 0.5000 0.5000 0.5000 0.01778(12) Uani 1 2 d S . .
N1S N 0.8112(3) 0.3620(3) -0.0234(2) 0.0340(6) Uani 1 1 d . . .
C1S C 0.8116(3) 0.4573(3) -0.0537(2) 0.0272(5) Uani 1 1 d . . .
C2S C 0.8135(3) 0.5789(3) -0.0935(3) 0.0296(6) Uani 1 1 d . . .
H2A H 0.7145 0.5711 -0.1454 0.044 Uiso 1 1 calc R . .
H2B H 0.8773 0.5920 -0.1355 0.044 Uiso 1 1 calc R . .
H2C H 0.8500 0.6555 -0.0262 0.044 Uiso 1 1 calc R . .
N11 N 0.4703(2) 0.1160(2) 0.35711(19) 0.0209(4) Uani 1 1 d . . .
C12 C 0.4302(3) 0.2264(3) 0.3679(2) 0.0225(5) Uani 1 1 d . . .
H12 H 0.3475 0.2368 0.3111 0.027 Uiso 1 1 calc R . .
N13 N 0.5179(2) 0.3185(2) 0.46568(19) 0.0210(4) Uani 1 1 d . . .
C14 C 0.6243(3) 0.2641(2) 0.5234(2) 0.0188(4) Uani 1 1 d . . .
C15 C 0.7455(3) 0.3158(3) 0.6295(2) 0.0213(5) Uani 1 1 d . . .
H15 H 0.7655 0.4011 0.6774 0.026 Uiso 1 1 calc R . .
C16 C 0.8362(3) 0.2394(3) 0.6635(2) 0.0227(5) Uani 1 1 d . . .
C17 C 0.8053(3) 0.1113(3) 0.5923(2) 0.0250(5) Uani 1 1 d . . .
C18 C 0.6846(3) 0.0598(3) 0.4886(2) 0.0242(5) Uani 1 1 d . . .
H18 H 0.6628 -0.0263 0.4412 0.029 Uiso 1 1 calc R . .
C19 C 0.5952(3) 0.1382(2) 0.4550(2) 0.0205(5) Uani 1 1 d . . .
C20 C 0.9686(3) 0.2932(3) 0.7767(2) 0.0310(6) Uani 1 1 d . . .
H20A H 0.9837 0.3873 0.8083 0.047 Uiso 1 1 calc R . .
H20B H 1.0543 0.2853 0.7632 0.047 Uiso 1 1 calc R . .
H20C H 0.9542 0.2420 0.8322 0.047 Uiso 1 1 calc R . .
C21 C 0.9056(4) 0.0301(3) 0.6306(3) 0.0397(7) Uani 1 1 d . . .
H21A H 0.9188 0.0223 0.7095 0.060 Uiso 1 1 calc R . .
H21B H 1.0004 0.0745 0.6300 0.060 Uiso 1 1 calc R . .
H21C H 0.8628 -0.0592 0.5772 0.060 Uiso 1 1 calc R . .
C31 C 0.7200(3) 0.0023(2) 0.1025(2) 0.0197(5) Uani 1 1 d . . .
C32 C 0.6777(3) 0.1142(3) 0.1213(2) 0.0240(5) Uani 1 1 d . . .
H32 H 0.7187 0.1924 0.1011 0.029 Uiso 1 1 calc R . .
C33 C 0.5763(3) 0.1121(3) 0.1692(2) 0.0258(5) Uani 1 1 d . . .
H33 H 0.5485 0.1893 0.1818 0.031 Uiso 1 1 calc R . .
C34 C 0.5143(3) -0.0008(3) 0.1991(2) 0.0207(5) Uani 1 1 d . . .
C35 C 0.5545(3) -0.1135(3) 0.1788(2) 0.0251(5) Uani 1 1 d . . .
H35 H 0.5119 -0.1921 0.1977 0.030 Uiso 1 1 calc R . .
C36 C 0.6568(3) -0.1119(3) 0.1310(2) 0.0257(5) Uani 1 1 d . . .
H36 H 0.6838 -0.1894 0.1176 0.031 Uiso 1 1 calc R . .
C37 C 0.8325(3) -0.0017(3) 0.0545(2) 0.0218(5) Uani 1 1 d . . .
N37 N 0.8867(3) 0.1036(2) 0.0194(2) 0.0253(5) Uani 1 1 d . . .
H37A H 0.953(4) 0.103(3) -0.007(3) 0.030 Uiso 1 1 d . . .
H37B H 0.860(4) 0.162(4) 0.018(3) 0.030 Uiso 1 1 d . . .
O37 O 0.8745(2) -0.1004(2) 0.0487(2) 0.0311(4) Uani 1 1 d . . .
C38 C 0.4079(3) 0.0018(3) 0.2560(2) 0.0243(5) Uani 1 1 d . . .
H38A H 0.3167 0.0075 0.1991 0.029 Uiso 1 1 calc R . .
H38B H 0.3838 -0.0819 0.2804 0.029 Uiso 1 1 calc R . .
C41 C 0.0362(3) 0.3419(3) 0.4000(3) 0.0324(6) Uani 1 1 d D A 1
F41A F -0.0543(2) 0.3313(3) 0.4533(2) 0.0791(10) Uani 1 1 d D A 1
F41B F 0.0074(3) 0.2233(2) 0.3347(3) 0.0906(12) Uani 1 1 d D A 1
F41C F -0.0005(2) 0.4168(2) 0.3281(2) 0.0493(5) Uani 1 1 d D A 1
C42 C 0.1986(3) 0.3981(3) 0.4829(2) 0.0248(5) Uani 1 1 d . . .
O42 O 0.2809(2) 0.41155(19) 0.42938(17) 0.0257(4) Uani 1 1 d . A .
C43 C 0.2334(3) 0.4255(3) 0.6015(3) 0.0291(6) Uani 1 1 d . A .
H43 H 0.1560 0.4146 0.6269 0.035 Uiso 1 1 calc R . .
C44 C 0.3763(3) 0.4684(3) 0.6860(2) 0.0252(5) Uani 1 1 d . . .
O44 O 0.4920(2) 0.4840(2) 0.67351(17) 0.0266(4) Uani 1 1 d . A .
C45A C 0.3964(3) 0.5013(3) 0.8144(3) 0.0349(6) Uani 0.685(6) 1 d PD A 1
F45A F 0.2840(3) 0.5367(5) 0.8271(3) 0.0566(11) Uani 0.685(6) 1 d PD A 1
F45B F 0.5121(4) 0.6123(3) 0.8742(4) 0.0320(7) Uani 0.685(6) 1 d PD A 1
F45C F 0.4269(9) 0.4092(6) 0.8678(6) 0.095(2) Uani 0.685(6) 1 d PD A 1
C45B C 0.3964(3) 0.5013(3) 0.8144(3) 0.0349(6) Uani 0.315(6) 1 d PD A 2
F45D F 0.2790(7) 0.4537(10) 0.8352(7) 0.0566(11) Uani 0.315(6) 1 d PD A 2
F45E F 0.4750(9) 0.6209(7) 0.8778(10) 0.0320(7) Uani 0.315(6) 1 d PD A 2
F45F F 0.4731(18) 0.4234(16) 0.8610(15) 0.095(2) Uani 0.315(6) 1 d PD A 2

loop_
_atom_site_aniso_label
_atom_site_aniso_U_11
_atom_site_aniso_U_22
_atom_site_aniso_U_33
_atom_site_aniso_U_23
_atom_site_aniso_U_13
_atom_site_aniso_U_12
Cu1 0.0172(2) 0.0185(2) 0.0207(2) 0.00308(16) 0.00913(16) 0.00975(16)
N1S 0.0336(13) 0.0290(13) 0.0474(15) 0.0122(11) 0.0222(12) 0.0133(10)
C1S 0.0207(11) 0.0284(14) 0.0312(14) 0.0023(11) 0.0101(10) 0.0091(10)
C2S 0.0263(13) 0.0232(13) 0.0340(15) 0.0051(11) 0.0057(11) 0.0096(10)
N11 0.0215(9) 0.0192(10) 0.0230(10) 0.0018(8) 0.0100(8) 0.0087(8)
C12 0.0237(11) 0.0236(13) 0.0244(12) 0.0050(10) 0.0117(10) 0.0121(10)
N13 0.0217(9) 0.0214(10) 0.0226(10) 0.0034(8) 0.0104(8) 0.0104(8)
C14 0.0203(10) 0.0190(11) 0.0226(11) 0.0060(9) 0.0123(9) 0.0095(9)
C15 0.0248(11) 0.0219(12) 0.0204(11) 0.0048(9) 0.0112(10) 0.0100(10)
C16 0.0244(11) 0.0275(13) 0.0209(12) 0.0080(10) 0.0112(10) 0.0122(10)
C17 0.0310(13) 0.0266(13) 0.0267(13) 0.0108(11) 0.0150(11) 0.0176(11)
C18 0.0314(13) 0.0204(12) 0.0273(13) 0.0071(10) 0.0156(11) 0.0130(10)
C19 0.0240(11) 0.0197(12) 0.0220(11) 0.0055(9) 0.0128(10) 0.0089(9)
C20 0.0308(14) 0.0356(16) 0.0263(14) 0.0084(12) 0.0071(11) 0.0163(12)
C21 0.0457(18) 0.0405(18) 0.0387(17) 0.0106(14) 0.0117(14) 0.0306(15)
C31 0.0233(11) 0.0168(11) 0.0192(11) 0.0025(9) 0.0089(9) 0.0076(9)
C32 0.0295(12) 0.0157(12) 0.0304(13) 0.0068(10) 0.0153(11) 0.0079(10)
C33 0.0331(13) 0.0176(12) 0.0348(14) 0.0087(10) 0.0188(12) 0.0131(10)
C34 0.0220(11) 0.0178(11) 0.0208(11) 0.0017(9) 0.0089(9) 0.0052(9)
C35 0.0313(13) 0.0152(12) 0.0328(14) 0.0052(10) 0.0187(11) 0.0062(10)
C36 0.0342(14) 0.0166(12) 0.0331(14) 0.0055(10) 0.0195(12) 0.0115(10)
C37 0.0254(12) 0.0190(12) 0.0226(12) 0.0047(9) 0.0113(10) 0.0080(9)
N37 0.0296(11) 0.0209(11) 0.0347(13) 0.0102(9) 0.0195(10) 0.0122(9)
O37 0.0397(11) 0.0227(10) 0.0472(12) 0.0148(9) 0.0290(10) 0.0171(9)
C38 0.0262(12) 0.0194(12) 0.0260(13) 0.0000(10) 0.0126(10) 0.0054(10)
C41 0.0270(13) 0.0267(14) 0.0425(17) 0.0101(12) 0.0116(12) 0.0098(11)
F41A 0.0247(10) 0.140(3) 0.0602(15) 0.0389(17) 0.0161(10) 0.0003(13)
F41B 0.0499(14) 0.0386(13) 0.117(2) -0.0280(14) -0.0311(15) 0.0234(11)
F41C 0.0296(9) 0.0521(13) 0.0663(14) 0.0305(11) 0.0108(9) 0.0171(9)
C42 0.0223(11) 0.0186(12) 0.0356(14) 0.0074(10) 0.0122(11) 0.0090(9)
O42 0.0254(9) 0.0262(10) 0.0308(10) 0.0060(8) 0.0141(8) 0.0141(8)
C43 0.0239(12) 0.0332(15) 0.0344(15) 0.0075(12) 0.0169(11) 0.0095(11)
C44 0.0290(13) 0.0212(13) 0.0298(13) 0.0051(10) 0.0161(11) 0.0099(10)
O44 0.0230(9) 0.0308(10) 0.0290(10) 0.0077(8) 0.0125(8) 0.0109(8)
C45A 0.0385(16) 0.0321(16) 0.0342(16) 0.0042(12) 0.0196(13) 0.0068(13)
F45A 0.0392(13) 0.076(3) 0.0461(15) -0.013(2) 0.0286(12) 0.0033(19)
F45B 0.0360(18) 0.0310(11) 0.0339(11) 0.0017(9) 0.0189(15) 0.0155(12)
F45C 0.242(7) 0.0265(19) 0.0470(17) 0.0267(13) 0.084(3) 0.049(3)
C45B 0.0385(16) 0.0321(16) 0.0342(16) 0.0042(12) 0.0196(13) 0.0068(13)
F45D 0.0392(13) 0.076(3) 0.0461(15) -0.013(2) 0.0286(12) 0.0033(19)
F45E 0.0360(18) 0.0310(11) 0.0339(11) 0.0017(9) 0.0189(15) 0.0155(12)
F45F 0.242(7) 0.0265(19) 0.0470(17) 0.0267(13) 0.084(3) 0.049(3)

loop_
_atom_type_symbol
_atom_type_description
_atom_type_scat_dispersion_real
_atom_type_scat_dispersion_imag
_atom_type_scat_source
C C 0.0033 0.0016 'International Tables Vol C Tables 4.2.6.8 and 6.1.1.4'
H H 0.0000 0.0000 'International Tables Vol C Tables 4.2.6.8 and 6.1.1.4'
N N 0.0061 0.0033 'International Tables Vol C Tables 4.2.6.8 and 6.1.1.4'
O O 0.0106 0.0060 'International Tables Vol C Tables 4.2.6.8 and 6.1.1.4'
F F 0.0171 0.0103 'International Tables Vol C Tables 4.2.6.8 and 6.1.1.4'
Cu Cu 0.3201 1.2651 'International Tables Vol C Tables 4.2.6.8 and 6.1.1.4'

loop_
_geom_angle_atom_site_label_1
_geom_angle_atom_site_label_2
_geom_angle_atom_site_label_3
_geom_angle
_geom_angle_site_symmetry_1
_geom_angle_site_symmetry_3
_geom_angle_publ_flag
N13 Cu1 N13 180.0 2_666 . ?
N13 Cu1 O42 92.18(8) 2_666 . ?
N13 Cu1 O42 87.82(8) . . ?
N13 Cu1 O42 87.82(8) 2_666 2_666 ?
N13 Cu1 O42 92.18(8) . 2_666 ?
O42 Cu1 O42 180.0 . 2_666 ?
N13 Cu1 O44 92.91(8) 2_666 2_666 ?
N13 Cu1 O44 87.09(8) . 2_666 ?
O42 Cu1 O44 93.22(7) . 2_666 ?
O42 Cu1 O44 86.78(7) 2_666 2_666 ?
N13 Cu1 O44 87.09(8) 2_666 . ?
N13 Cu1 O44 92.91(8) . . ?
O42 Cu1 O44 86.78(7) . . ?
O42 Cu1 O44 93.22(7) 2_666 . ?
O44 Cu1 O44 180.00(17) 2_666 . ?
N1S C1S C2S 179.1(3) . . ?
C1S C2S H2A 109.5 . . ?
C1S C2S H2B 109.5 . . ?
H2A C2S H2B 109.5 . . ?
C1S C2S H2C 109.5 . . ?
H2A C2S H2C 109.5 . . ?
H2B C2S H2C 109.5 . . ?
C12 N11 C19 106.8(2) . . ?
C12 N11 C38 127.4(2) . . ?
C19 N11 C38 125.3(2) . . ?
N13 C12 N11 113.0(2) . . ?
N13 C12 H12 123.5 . . ?
N11 C12 H12 123.5 . . ?
C12 N13 C14 105.2(2) . . ?
C12 N13 Cu1 122.71(17) . . ?
C14 N13 Cu1 131.73(17) . . ?
C19 C14 C15 120.1(2) . . ?
C19 C14 N13 108.7(2) . . ?
C15 C14 N13 131.2(2) . . ?
C16 C15 C14 118.4(2) . . ?
C16 C15 H15 120.8 . . ?
C14 C15 H15 120.8 . . ?
C15 C16 C17 120.7(2) . . ?
C15 C16 C20 119.6(2) . . ?
C17 C16 C20 119.7(2) . . ?
C18 C17 C16 120.7(2) . . ?
C18 C17 C21 119.4(3) . . ?
C16 C17 C21 119.9(3) . . ?
C17 C18 C19 118.0(2) . . ?
C17 C18 H18 121.0 . . ?
C19 C18 H18 121.0 . . ?
N11 C19 C14 106.4(2) . . ?
N11 C19 C18 131.6(2) . . ?
C14 C19 C18 122.0(2) . . ?
C16 C20 H20A 109.5 . . ?
C16 C20 H20B 109.5 . . ?
H20A C20 H20B 109.5 . . ?
C16 C20 H20C 109.5 . . ?
H20A C20 H20C 109.5 . . ?
H20B C20 H20C 109.5 . . ?
C17 C21 H21A 109.5 . . ?
C17 C21 H21B 109.5 . . ?
H21A C21 H21B 109.5 . . ?
C17 C21 H21C 109.5 . . ?
H21A C21 H21C 109.5 . . ?
H21B C21 H21C 109.5 . . ?
C32 C31 C36 118.9(2) . . ?
C32 C31 C37 123.3(2) . . ?
C36 C31 C37 117.8(2) . . ?
C33 C32 C31 120.2(2) . . ?
C33 C32 H32 119.9 . . ?
C31 C32 H32 119.9 . . ?
C32 C33 C34 121.2(2) . . ?
C32 C33 H33 119.4 . . ?
C34 C33 H33 119.4 . . ?
C35 C34 C33 118.9(2) . . ?
C35 C34 C38 121.2(2) . . ?
C33 C34 C38 119.9(2) . . ?
C34 C35 C36 120.2(2) . . ?
C34 C35 H35 119.9 . . ?
C36 C35 H35 119.9 . . ?
C35 C36 C31 120.7(2) . . ?
C35 C36 H36 119.7 . . ?
C31 C36 H36 119.7 . . ?
O37 C37 N37 121.3(2) . . ?
O37 C37 C31 120.4(2) . . ?
N37 C37 C31 118.4(2) . . ?
C37 N37 H37A 119(2) . . ?
C37 N37 H37B 123(3) . . ?
H37A N37 H37B 117(4) . . ?
N11 C38 C34 110.6(2) . . ?
N11 C38 H38A 109.5 . . ?
C34 C38 H38A 109.5 . . ?
N11 C38 H38B 109.5 . . ?
C34 C38 H38B 109.5 . . ?
H38A C38 H38B 108.1 . . ?
F41B C41 F41C 106.2(3) . . ?
F41B C41 F41A 107.9(3) . . ?
F41C C41 F41A 105.8(2) . . ?
F41B C41 C42 110.3(2) . . ?
F41C C41 C42 112.1(2) . . ?
F41A C41 C42 114.2(3) . . ?
O42 C42 C43 129.7(3) . . ?
O42 C42 C41 112.4(2) . . ?
C43 C42 C41 117.9(2) . . ?
C42 O42 Cu1 126.71(19) . . ?
C42 C43 C44 123.6(3) . . ?
C42 C43 H43 118.2 . . ?
C44 C43 H43 118.2 . . ?
O44 C44 C43 129.4(3) . . ?
O44 C44 C45A 113.6(2) . . ?
C43 C44 C45A 117.0(2) . . ?
C44 O44 Cu1 120.16(18) . . ?
F45C C45A F45B 104.8(5) . . ?
F45C C45A F45A 113.1(4) . . ?
F45B C45A F45A 103.1(3) . . ?
F45C C45A C44 113.6(4) . . ?
F45B C45A C44 109.2(3) . . ?
F45A C45A C44 112.1(3) . . ?

loop_
_geom_bond_atom_site_label_1
_geom_bond_atom_site_label_2
_geom_bond_distance
_geom_bond_site_symmetry_2
_geom_bond_publ_flag
Cu1 N13 1.995(2) 2_666 ?
Cu1 N13 1.995(2) . ?
Cu1 O42 2.027(2) . ?
Cu1 O42 2.027(2) 2_666 ?
Cu1 O44 2.259(2) 2_666 ?
Cu1 O44 2.259(2) . ?
N1S C1S 1.138(4) . ?
C1S C2S 1.458(4) . ?
C2S H2A 0.9800 . ?
C2S H2B 0.9800 . ?
C2S H2C 0.9800 . ?
N11 C12 1.350(3) . ?
N11 C19 1.381(3) . ?
N11 C38 1.459(3) . ?
C12 N13 1.322(3) . ?
C12 H12 0.9500 . ?
N13 C14 1.401(3) . ?
C14 C19 1.392(3) . ?
C14 C15 1.397(3) . ?
C15 C16 1.391(3) . ?
C15 H15 0.9500 . ?
C16 C17 1.421(4) . ?
C16 C20 1.505(4) . ?
C17 C18 1.377(4) . ?
C17 C21 1.511(4) . ?
C18 C19 1.397(3) . ?
C18 H18 0.9500 . ?
C20 H20A 0.9800 . ?
C20 H20B 0.9800 . ?
C20 H20C 0.9800 . ?
C21 H21A 0.9800 . ?
C21 H21B 0.9800 . ?
C21 H21C 0.9800 . ?
C31 C32 1.390(3) . ?
C31 C36 1.393(4) . ?
C31 C37 1.496(3) . ?
C32 C33 1.382(4) . ?
C32 H32 0.9500 . ?
C33 C34 1.388(4) . ?
C33 H33 0.9500 . ?
C34 C35 1.388(3) . ?
C34 C38 1.516(3) . ?
C35 C36 1.390(4) . ?
C35 H35 0.9500 . ?
C36 H36 0.9500 . ?
C37 O37 1.239(3) . ?
C37 N37 1.335(3) . ?
N37 H37A 0.87(4) . ?
N37 H37B 0.74(4) . ?
C38 H38A 0.9900 . ?
C38 H38B 0.9900 . ?
C41 F41B 1.311(3) . ?
C41 F41C 1.317(3) . ?
C41 F41A 1.326(3) . ?
C41 C42 1.539(4) . ?
C42 O42 1.256(3) . ?
C42 C43 1.385(4) . ?
C43 C44 1.399(4) . ?
C43 H43 0.9500 . ?
C44 O44 1.236(3) . ?
C44 C45A 1.542(4) . ?
C45A F45C 1.313(5) . ?
C45A F45B 1.347(4) . ?
C45A F45A 1.362(4) . ?

loop_
_geom_hbond_atom_site_label_D
_geom_hbond_atom_site_label_H
_geom_hbond_atom_site_label_A
_geom_hbond_distance_DH
_geom_hbond_distance_HA
_geom_hbond_distance_DA
_geom_hbond_angle_DHA
_geom_hbond_site_symmetry_A
N37 H37B N1S 0.74(4) 2.41(4) 3.121(3) 163(4) .
N37 H37A O37 0.87(4) 2.03(4) 2.896(3) 172(3) 2_755

loop_
_geom_torsion_atom_site_label_1
_geom_torsion_atom_site_label_2
_geom_torsion_atom_site_label_3
_geom_torsion_atom_site_label_4
_geom_torsion
_geom_torsion_site_symmetry_1
_geom_torsion_site_symmetry_2
_geom_torsion_site_symmetry_3
_geom_torsion_site_symmetry_4
_geom_torsion_publ_flag
C19 N11 C12 N13 -0.7(3) . . . . ?
C38 N11 C12 N13 -173.1(2) . . . . ?
N11 C12 N13 C14 0.2(3) . . . . ?
N11 C12 N13 Cu1 173.61(17) . . . . ?
O42 Cu1 N13 C12 40.6(2) . . . . ?
O42 Cu1 N13 C12 -139.4(2) 2_666 . . . ?
O44 Cu1 N13 C12 -52.8(2) 2_666 . . . ?
O44 Cu1 N13 C12 127.2(2) . . . . ?
O42 Cu1 N13 C14 -147.9(2) . . . . ?
O42 Cu1 N13 C14 32.1(2) 2_666 . . . ?
O44 Cu1 N13 C14 118.7(2) 2_666 . . . ?
O44 Cu1 N13 C14 -61.3(2) . . . . ?
C12 N13 C14 C19 0.4(3) . . . . ?
Cu1 N13 C14 C19 -172.15(17) . . . . ?
C12 N13 C14 C15 179.3(3) . . . . ?
Cu1 N13 C14 C15 6.7(4) . . . . ?
C19 C14 C15 C16 0.9(4) . . . . ?
N13 C14 C15 C16 -177.8(2) . . . . ?
C14 C15 C16 C17 -0.6(4) . . . . ?
C14 C15 C16 C20 179.2(2) . . . . ?
C15 C16 C17 C18 -0.3(4) . . . . ?
C20 C16 C17 C18 179.9(3) . . . . ?
C15 C16 C17 C21 179.7(3) . . . . ?
C20 C16 C17 C21 -0.1(4) . . . . ?
C16 C17 C18 C19 0.9(4) . . . . ?
C21 C17 C18 C19 -179.2(3) . . . . ?
C12 N11 C19 C14 1.0(3) . . . . ?
C38 N11 C19 C14 173.6(2) . . . . ?
C12 N11 C19 C18 -178.5(3) . . . . ?
C38 N11 C19 C18 -5.9(4) . . . . ?
C15 C14 C19 N11 -179.9(2) . . . . ?
N13 C14 C19 N11 -0.9(3) . . . . ?
C15 C14 C19 C18 -0.3(4) . . . . ?
N13 C14 C19 C18 178.7(2) . . . . ?
C17 C18 C19 N11 178.9(3) . . . . ?
C17 C18 C19 C14 -0.6(4) . . . . ?
C36 C31 C32 C33 1.0(4) . . . . ?
C37 C31 C32 C33 -178.0(2) . . . . ?
C31 C32 C33 C34 -0.2(4) . . . . ?
C32 C33 C34 C35 -0.8(4) . . . . ?
C32 C33 C34 C38 177.5(3) . . . . ?
C33 C34 C35 C36 1.0(4) . . . . ?
C38 C34 C35 C36 -177.3(3) . . . . ?
C34 C35 C36 C31 -0.1(4) . . . . ?
C32 C31 C36 C35 -0.8(4) . . . . ?
C37 C31 C36 C35 178.3(2) . . . . ?
C32 C31 C37 O37 174.0(3) . . . . ?
C36 C31 C37 O37 -5.1(4) . . . . ?
C32 C31 C37 N37 -5.5(4) . . . . ?
C36 C31 C37 N37 175.5(2) . . . . ?
C12 N11 C38 C34 109.8(3) . . . . ?
C19 N11 C38 C34 -61.3(3) . . . . ?
C35 C34 C38 N11 126.1(3) . . . . ?
C33 C34 C38 N11 -52.1(3) . . . . ?
F41B C41 C42 O42 61.0(3) . . . . ?
F41C C41 C42 O42 -57.1(3) . . . . ?
F41A C41 C42 O42 -177.4(3) . . . . ?
F41B C41 C42 C43 -118.8(3) . . . . ?
F41C C41 C42 C43 123.1(3) . . . . ?
F41A C41 C42 C43 2.8(4) . . . . ?
C43 C42 O42 Cu1 -7.5(4) . . . . ?
C41 C42 O42 Cu1 172.77(16) . . . . ?
N13 Cu1 O42 C42 -71.7(2) 2_666 . . . ?
N13 Cu1 O42 C42 108.3(2) . . . . ?
O44 Cu1 O42 C42 -164.7(2) 2_666 . . . ?
O44 Cu1 O42 C42 15.3(2) . . . . ?
O42 C42 C43 C44 -4.1(5) . . . . ?
C41 C42 C43 C44 175.7(3) . . . . ?
C42 C43 C44 O44 -3.4(5) . . . . ?
C42 C43 C44 C45A 177.0(3) . . . . ?
C43 C44 O44 Cu1 17.8(4) . . . . ?
C45A C44 O44 Cu1 -162.62(17) . . . . ?
N13 Cu1 O44 C44 72.6(2) 2_666 . . . ?
N13 Cu1 O44 C44 -107.4(2) . . . . ?
O42 Cu1 O44 C44 -19.8(2) . . . . ?
O42 Cu1 O44 C44 160.2(2) 2_666 . . . ?
O44 C44 C45A F45C -75.3(5) . . . . ?
C43 C44 C45A F45C 104.3(5) . . . . ?
O44 C44 C45A F45B 41.3(4) . . . . ?
C43 C44 C45A F45B -139.1(3) . . . . ?
O44 C44 C45A F45A 154.9(3) . . . . ?
C43 C44 C45A F45A -25.4(4) . . . . ?
